data_7236243
loop_
_publ_author_name
'Anga, Srinivas'
'Carpentier, Jean-Fran\,cois'
'Panda, Tarun K.'
'Roisnel, Thierry'
'Sarazin, Yann'

_publ_section_title
;
 Calcium complexes with imino-phosphinanilido chalcogenide ligands for
 heterofunctionalisation catalysis
;
_journal_issue 63
_journal_name_full 'RSC Advances'
_journal_page_first 57835
_journal_paper_doi 10.1039/C6RA13117D
_journal_volume 6
_journal_year 2016
_chemical_formula_moiety 'C62 H64 Ca N4 P2 S2'
_chemical_formula_sum 'C62 H64 Ca N4 P2 S2'
_chemical_formula_weight 1031.31
_space_group_crystal_system monoclinic
_space_group_IT_number 15
_space_group_name_Hall '-C 2yc'
_space_group_name_H-M_alt 'C 1 2/c 1'
_atom_sites_solution_hydrogens geom
_audit_creation_method SHELXL-2014/7
_audit_update_record
;
2016-05-16 deposited with the CCDC.
2016-06-07 downloaded from the CCDC.
;
_cell_angle_alpha 90
_cell_angle_beta 115.912(3)
_cell_angle_gamma 90
_cell_formula_units_Z 4
_cell_length_a 22.6518(6)
_cell_length_b 10.3398(2)
_cell_length_c 25.6988(7)
_cell_measurement_reflns_used 6872
_cell_measurement_temperature 150(2)
_cell_measurement_theta_max 71.2692
_cell_measurement_theta_min 4.7926
_cell_volume 5413.9(3)
_computing_structure_refinement 'SHELXL-2014/7 (Sheldrick, 2014)'
_diffrn_ambient_temperature 150(2)
_diffrn_measured_fraction_theta_full 0.980
_diffrn_measured_fraction_theta_max 0.962
_diffrn_measurement_device_type 'SuperNova, Dual, Cu at zero, Eos'
_diffrn_radiation_type CuK\a
_diffrn_radiation_wavelength 1.54184
_diffrn_reflns_av_R_equivalents 0.0264
_diffrn_reflns_av_unetI/netI 0.0282
_diffrn_reflns_Laue_measured_fraction_full 0.980
_diffrn_reflns_Laue_measured_fraction_max 0.962
_diffrn_reflns_limit_h_max 18
_diffrn_reflns_limit_h_min -27
_diffrn_reflns_limit_k_max 12
_diffrn_reflns_limit_k_min -12
_diffrn_reflns_limit_l_max 31
_diffrn_reflns_limit_l_min -30
_diffrn_reflns_number 14668
_diffrn_reflns_point_group_measured_fraction_full 0.980
_diffrn_reflns_point_group_measured_fraction_max 0.962
_diffrn_reflns_theta_full 67.684
_diffrn_reflns_theta_max 71.411
_diffrn_reflns_theta_min 4.796
_diffrn_source 'SuperNova (Cu) X-ray Source'
_exptl_absorpt_coefficient_mu 2.609
_exptl_absorpt_correction_T_max 1.00000
_exptl_absorpt_correction_T_min 0.90622
_exptl_absorpt_correction_type multi-scan
_exptl_crystal_colour yellow
_exptl_crystal_density_diffrn 1.265
_exptl_crystal_description block
_exptl_crystal_F_000 2184
_exptl_crystal_size_max 0.27
_exptl_crystal_size_mid 0.25
_exptl_crystal_size_min 0.19
_refine_diff_density_max 0.230
_refine_diff_density_min -0.459
_refine_diff_density_rms 0.055
_refine_ls_extinction_method none
_refine_ls_goodness_of_fit_ref 1.050
_refine_ls_hydrogen_treatment constr
_refine_ls_matrix_type full
_refine_ls_number_parameters 325
_refine_ls_number_reflns 5081
_refine_ls_number_restraints 0
_refine_ls_restrained_S_all 1.050
_refine_ls_R_factor_all 0.0421
_refine_ls_R_factor_gt 0.0372
_refine_ls_shift/su_max 0.000
_refine_ls_shift/su_mean 0.000
_refine_ls_structure_factor_coef Fsqd
_refine_ls_weighting_details 'w=1/[\s^2^(Fo^2^)+(0.0603P)^2^+2.4540P] where P=(Fo^2^+2Fc^2^)/3'
_refine_ls_weighting_scheme calc
_refine_ls_wR_factor_gt 0.0967
_refine_ls_wR_factor_ref 0.1017
_reflns_Friedel_coverage 0.000
_reflns_number_gt 4521
_reflns_number_total 5081
_reflns_threshold_expression 'I > 2\s(I)'
_cod_data_source_file c6ra13117d2.cif
_cod_data_source_block 4
_cod_original_sg_symbol_H-M 'C 2/c'
_cod_database_code 7236243
_shelx_shelxl_version_number 2014/7
_shelx_space_group_comment
;
The symmetry employed for this shelxl refinement is uniquely defined
by the following loop, which should always be used as a source of
symmetry information in preference to the above space-group names.
They are only intended as comments.
;

loop_
_space_group_symop_operation_xyz
'x, y, z'
'-x, y, -z+1/2'
'x+1/2, y+1/2, z'
'-x+1/2, y+1/2, -z+1/2'
'-x, -y, -z'
'x, -y, z-1/2'
'-x+1/2, -y+1/2, -z'
'x+1/2, -y+1/2, z-1/2'

loop_
_atom_site_label
_atom_site_type_symbol
_atom_site_fract_x
_atom_site_fract_y
_atom_site_fract_z
_atom_site_U_iso_or_equiv
_atom_site_adp_type
_atom_site_occupancy
_atom_site_site_symmetry_order
_atom_site_calc_flag
_atom_site_refinement_flags_posn
_atom_site_refinement_flags_adp
_atom_site_refinement_flags_occupancy
Ca1 Ca 0.0000 0.40627(4) 0.2500 0.02005(12) Uani 1 2 d S T P
S1 S 0.07615(2) 0.60903(4) 0.23587(2) 0.02901(12) Uani 1 1 d . . .
P1 P 0.03977(2) 0.53466(4) 0.15695(2) 0.02239(11) Uani 1 1 d . . .
N2 N 0.01035(7) 0.39172(12) 0.15861(6) 0.0220(3) Uani 1 1 d . . .
N1 N -0.09578(6) 0.28340(13) 0.18333(5) 0.0218(3) Uani 1 1 d . . .
C1 C -0.01211(8) 0.30293(15) 0.11347(6) 0.0213(3) Uani 1 1 d . . .
C2 C 0.01588(9) 0.28707(16) 0.07428(7) 0.0271(4) Uani 1 1 d . . .
H2 H 0.0492 0.3429 0.0768 0.033 Uiso 1 1 calc R U .
C3 C -0.00450(9) 0.19159(17) 0.03234(7) 0.0297(4) Uani 1 1 d . . .
H3 H 0.0165 0.1829 0.0085 0.036 Uiso 1 1 calc R U .
C4 C -0.05555(10) 0.10865(16) 0.02523(7) 0.0313(4) Uani 1 1 d . . .
H4 H -0.0690 0.0442 -0.0028 0.038 Uiso 1 1 calc R U .
C5 C -0.08562(9) 0.12498(16) 0.06105(7) 0.0288(4) Uani 1 1 d . . .
H5 H -0.1209 0.0720 0.0559 0.035 Uiso 1 1 calc R U .
C6 C -0.06512(8) 0.21891(15) 0.10526(7) 0.0226(3) Uani 1 1 d . . .
C7 C -0.10552(8) 0.22442(15) 0.13630(7) 0.0235(3) Uani 1 1 d . . .
H7 H -0.1445 0.1779 0.1194 0.028 Uiso 1 1 calc R U .
C8 C -0.15082(8) 0.27341(16) 0.19747(7) 0.0231(3) Uani 1 1 d . . .
C9 C -0.20348(8) 0.35938(16) 0.17091(7) 0.0261(3) Uani 1 1 d . . .
C10 C -0.25727(9) 0.34430(18) 0.18330(8) 0.0303(4) Uani 1 1 d . . .
H10 H -0.2932 0.3992 0.1661 0.036 Uiso 1 1 calc R U .
C11 C -0.25812(9) 0.24914(18) 0.22078(8) 0.0315(4) Uani 1 1 d . . .
H11 H -0.2946 0.2400 0.2281 0.038 Uiso 1 1 calc R U .
C12 C -0.20491(9) 0.16751(17) 0.24744(7) 0.0284(4) Uani 1 1 d . . .
H12 H -0.2059 0.1048 0.2730 0.034 Uiso 1 1 calc R U .
C13 C -0.09177(8) 0.08532(16) 0.26419(7) 0.0280(4) Uani 1 1 d . . .
H13 H -0.0518 0.1348 0.2723 0.034 Uiso 1 1 calc R U .
C14 C -0.08456(10) 0.02672(19) 0.32134(8) 0.0372(4) Uani 1 1 d . . .
H14A H -0.0882 0.0938 0.3456 0.056 Uiso 1 1 calc R U .
H14B H -0.0425 -0.0143 0.3405 0.056 Uiso 1 1 calc R U .
H14C H -0.1185 -0.0361 0.3138 0.056 Uiso 1 1 calc R U .
C15 C -0.09518(10) -0.02557(18) 0.22312(9) 0.0370(4) Uani 1 1 d . . .
H15A H -0.1360 -0.0710 0.2114 0.056 Uiso 1 1 calc R U .
H15B H -0.0593 -0.0841 0.2427 0.056 Uiso 1 1 calc R U .
H15C H -0.0924 0.0092 0.1896 0.056 Uiso 1 1 calc R U .
C16 C -0.20296(9) 0.46417(17) 0.12919(7) 0.0295(4) Uani 1 1 d . . .
H16 H -0.1570 0.4822 0.1383 0.035 Uiso 1 1 calc R U .
C17 C -0.23391(10) 0.59114(18) 0.13554(9) 0.0383(4) Uani 1 1 d . . .
H17A H -0.2800 0.5785 0.1235 0.057 Uiso 1 1 calc R U .
H17B H -0.2276 0.6564 0.1118 0.057 Uiso 1 1 calc R U .
H17C H -0.2135 0.6182 0.1753 0.057 Uiso 1 1 calc R U .
C18 C -0.23700(11) 0.4189(2) 0.06599(8) 0.0427(5) Uani 1 1 d . . .
H18A H -0.2161 0.3417 0.0616 0.064 Uiso 1 1 calc R U .
H18B H -0.2338 0.4854 0.0413 0.064 Uiso 1 1 calc R U .
H18C H -0.2824 0.4012 0.0556 0.064 Uiso 1 1 calc R U .
C19 C -0.02819(8) 0.63166(16) 0.10660(7) 0.0248(3) Uani 1 1 d . . .
C20 C -0.05708(10) 0.72372(17) 0.12784(8) 0.0350(4) Uani 1 1 d . . .
H20 H -0.0380 0.7430 0.1671 0.042 Uiso 1 1 calc R U .
C21 C -0.11414(11) 0.78684(19) 0.09083(9) 0.0427(5) Uani 1 1 d . . .
H21 H -0.1336 0.8466 0.1056 0.051 Uiso 1 1 calc R U .
C22 C -0.14230(10) 0.76115(19) 0.03203(9) 0.0390(4) Uani 1 1 d . . .
H22 H -0.1799 0.8050 0.0071 0.047 Uiso 1 1 calc R U .
C23 C -0.11409(10) 0.66985(19) 0.01063(8) 0.0357(4) Uani 1 1 d . . .
H23 H -0.1329 0.6524 -0.0288 0.043 Uiso 1 1 calc R U .
C24 C -0.05801(9) 0.60408(17) 0.04746(7) 0.0307(4) Uani 1 1 d . . .
H24 H -0.0401 0.5412 0.0327 0.037 Uiso 1 1 calc R U .
C25 C 0.10420(8) 0.53770(16) 0.13287(7) 0.0263(3) Uani 1 1 d . . .
C26 C 0.10476(9) 0.62363(18) 0.09130(8) 0.0323(4) Uani 1 1 d . . .
H26 H 0.0705 0.6819 0.0735 0.039 Uiso 1 1 calc R U .
C27 C 0.15723(10) 0.6216(2) 0.07648(9) 0.0390(5) Uani 1 1 d . . .
H27 H 0.1576 0.6781 0.0485 0.047 Uiso 1 1 calc R U .
C28 C 0.20824(10) 0.5366(2) 0.10315(9) 0.0392(5) Uani 1 1 d . . .
H28 H 0.2429 0.5357 0.0930 0.047 Uiso 1 1 calc R U .
C29 C 0.20837(9) 0.4519(2) 0.14514(8) 0.0366(4) Uani 1 1 d . . .
H29 H 0.2432 0.3949 0.1633 0.044 Uiso 1 1 calc R U .
C30 C 0.15622(9) 0.45252(18) 0.15995(8) 0.0315(4) Uani 1 1 d . . .
H30 H 0.1561 0.3958 0.1880 0.038 Uiso 1 1 calc R U .
C50 C -0.14968(8) 0.17749(16) 0.23668(7) 0.0246(3) Uani 1 1 d . . .

loop_
_atom_site_aniso_label
_atom_site_aniso_U_11
_atom_site_aniso_U_22
_atom_site_aniso_U_33
_atom_site_aniso_U_23
_atom_site_aniso_U_13
_atom_site_aniso_U_12
Ca1 0.0202(2) 0.0223(2) 0.0175(2) 0.000 0.00805(18) 0.000
S1 0.0326(2) 0.0293(2) 0.0218(2) -0.00265(15) 0.00877(18) -0.00848(17)
P1 0.0234(2) 0.0233(2) 0.01967(19) 0.00045(14) 0.00869(17) -0.00416(16)
N2 0.0240(7) 0.0232(6) 0.0199(6) -0.0013(5) 0.0105(6) -0.0039(5)
N1 0.0194(7) 0.0234(6) 0.0238(6) -0.0006(5) 0.0105(5) -0.0015(5)
C1 0.0221(8) 0.0214(7) 0.0201(7) 0.0015(6) 0.0089(6) 0.0017(6)
C2 0.0306(9) 0.0284(8) 0.0260(8) -0.0011(6) 0.0157(7) -0.0034(7)
C3 0.0370(10) 0.0303(8) 0.0268(8) -0.0010(7) 0.0187(8) 0.0017(8)
C4 0.0403(11) 0.0279(8) 0.0267(8) -0.0062(6) 0.0156(8) -0.0023(8)
C5 0.0307(9) 0.0268(8) 0.0283(8) -0.0041(7) 0.0124(7) -0.0061(7)
C6 0.0230(8) 0.0237(7) 0.0214(7) -0.0015(6) 0.0101(6) -0.0009(6)
C7 0.0193(8) 0.0234(7) 0.0255(8) -0.0004(6) 0.0078(7) -0.0032(6)
C8 0.0200(8) 0.0272(7) 0.0232(7) -0.0048(6) 0.0107(6) -0.0047(6)
C9 0.0227(8) 0.0302(8) 0.0254(8) -0.0042(7) 0.0103(7) -0.0018(7)
C10 0.0226(8) 0.0357(9) 0.0325(9) -0.0056(7) 0.0120(7) 0.0011(7)
C11 0.0257(9) 0.0387(9) 0.0351(9) -0.0084(7) 0.0177(8) -0.0063(7)
C12 0.0289(9) 0.0316(8) 0.0290(8) -0.0037(7) 0.0165(7) -0.0070(7)
C13 0.0244(9) 0.0289(8) 0.0298(8) 0.0007(7) 0.0109(7) -0.0041(7)
C14 0.0344(10) 0.0402(10) 0.0340(9) 0.0060(8) 0.0122(8) -0.0033(8)
C15 0.0399(11) 0.0291(9) 0.0420(10) -0.0004(8) 0.0179(9) 0.0027(8)
C16 0.0262(9) 0.0322(9) 0.0293(8) 0.0015(7) 0.0113(7) 0.0023(7)
C17 0.0376(11) 0.0356(10) 0.0405(10) 0.0038(8) 0.0158(9) 0.0084(8)
C18 0.0485(13) 0.0449(11) 0.0298(9) 0.0025(8) 0.0124(9) 0.0047(10)
C19 0.0263(8) 0.0243(7) 0.0233(8) 0.0012(6) 0.0105(7) -0.0046(7)
C20 0.0435(11) 0.0305(9) 0.0273(8) 0.0007(7) 0.0120(8) 0.0039(8)
C21 0.0493(12) 0.0346(10) 0.0418(10) 0.0018(8) 0.0178(10) 0.0128(9)
C22 0.0334(10) 0.0364(10) 0.0383(10) 0.0072(8) 0.0075(8) 0.0059(8)
C23 0.0320(10) 0.0395(10) 0.0272(8) 0.0008(7) 0.0053(8) -0.0018(8)
C24 0.0303(9) 0.0332(9) 0.0254(8) -0.0016(7) 0.0092(8) 0.0002(7)
C25 0.0242(8) 0.0295(8) 0.0236(8) -0.0014(6) 0.0089(7) -0.0073(7)
C26 0.0317(10) 0.0349(9) 0.0301(8) 0.0031(7) 0.0134(8) -0.0061(8)
C27 0.0416(11) 0.0448(10) 0.0369(10) -0.0015(8) 0.0230(9) -0.0149(9)
C28 0.0310(10) 0.0504(12) 0.0427(10) -0.0119(9) 0.0221(9) -0.0140(9)
C29 0.0248(9) 0.0440(10) 0.0382(10) -0.0076(8) 0.0111(8) -0.0038(8)
C30 0.0275(9) 0.0355(9) 0.0289(8) 0.0012(7) 0.0100(7) -0.0035(8)
C50 0.0227(8) 0.0265(8) 0.0253(7) -0.0049(6) 0.0110(7) -0.0052(7)

loop_
_atom_type_symbol
_atom_type_description
_atom_type_scat_dispersion_real
_atom_type_scat_dispersion_imag
_atom_type_scat_source
Ca Ca 0.3641 1.2855 'International Tables Vol C Tables 4.2.6.8 and 6.1.1.4'
S S 0.3331 0.5567 'International Tables Vol C Tables 4.2.6.8 and 6.1.1.4'
P P 0.2955 0.4335 'International Tables Vol C Tables 4.2.6.8 and 6.1.1.4'
N N 0.0311 0.0180 'International Tables Vol C Tables 4.2.6.8 and 6.1.1.4'
C C 0.0181 0.0091 'International Tables Vol C Tables 4.2.6.8 and 6.1.1.4'
H H 0.0000 0.0000 'International Tables Vol C Tables 4.2.6.8 and 6.1.1.4'

loop_
_geom_angle_atom_site_label_1
_geom_angle_atom_site_label_2
_geom_angle_atom_site_label_3
_geom_angle
_geom_angle_site_symmetry_1
_geom_angle_site_symmetry_3
N1 Ca1 N1 117.57(6) . 2
N1 Ca1 N2 102.16(4) . 2
N1 Ca1 N2 74.10(4) 2 2
N1 Ca1 N2 74.10(4) . .
N1 Ca1 N2 102.17(4) 2 .
N2 Ca1 N2 173.00(6) 2 .
N1 Ca1 S1 134.06(3) . .
N1 Ca1 S1 94.04(3) 2 .
N2 Ca1 S1 118.90(3) 2 .
N2 Ca1 S1 66.85(3) . .
N1 Ca1 S1 94.04(3) . 2
N1 Ca1 S1 134.06(3) 2 2
N2 Ca1 S1 66.85(3) 2 2
N2 Ca1 S1 118.90(3) . 2
S1 Ca1 S1 84.72(2) . 2
N1 Ca1 P1 106.62(3) . 2
N1 Ca1 P1 98.36(3) 2 2
N2 Ca1 P1 30.17(3) 2 2
N2 Ca1 P1 156.26(3) . 2
S1 Ca1 P1 100.081(16) . 2
S1 Ca1 P1 37.802(11) 2 2
N1 Ca1 P1 98.36(3) . .
N1 Ca1 P1 106.62(3) 2 .
N2 Ca1 P1 156.26(3) 2 .
N2 Ca1 P1 30.17(3) . .
S1 Ca1 P1 37.803(11) . .
S1 Ca1 P1 100.084(16) 2 .
P1 Ca1 P1 130.81(2) 2 .
P1 S1 Ca1 80.794(18) . .
N2 P1 C25 115.03(7) . .
N2 P1 C19 106.86(7) . .
C25 P1 C19 107.70(8) . .
N2 P1 S1 108.50(5) . .
C25 P1 S1 107.78(6) . .
C19 P1 S1 111.00(6) . .
N2 P1 Ca1 49.47(5) . .
C25 P1 Ca1 142.59(6) . .
C19 P1 Ca1 109.53(6) . .
S1 P1 Ca1 61.402(17) . .
C1 N2 P1 125.60(11) . .
C1 N2 Ca1 133.09(10) . .
P1 N2 Ca1 100.36(6) . .
C7 N1 C8 112.96(13) . .
C7 N1 Ca1 129.77(11) . .
C8 N1 Ca1 117.27(9) . .
N2 C1 C2 123.80(15) . .
N2 C1 C6 120.34(14) . .
C2 C1 C6 115.84(14) . .
C3 C2 C1 122.45(16) . .
C3 C2 H2 118.8 . .
C1 C2 H2 118.8 . .
C2 C3 C4 121.27(16) . .
C2 C3 H3 119.4 . .
C4 C3 H3 119.4 . .
C5 C4 C3 117.71(16) . .
C5 C4 H4 121.1 . .
C3 C4 H4 121.1 . .
C4 C5 C6 122.64(17) . .
C4 C5 H5 118.7 . .
C6 C5 H5 118.7 . .
C5 C6 C1 120.00(15) . .
C5 C6 C7 113.85(15) . .
C1 C6 C7 126.02(14) . .
N1 C7 C6 130.13(15) . .
N1 C7 H7 114.9 . .
C6 C7 H7 114.9 . .
C9 C8 C50 122.77(15) . .
C9 C8 N1 118.39(14) . .
C50 C8 N1 118.84(14) . .
C10 C9 C8 117.35(16) . .
C10 C9 C16 120.95(16) . .
C8 C9 C16 121.69(15) . .
C11 C10 C9 121.17(17) . .
C11 C10 H10 119.4 . .
C9 C10 H10 119.4 . .
C10 C11 C12 120.33(17) . .
C10 C11 H11 119.8 . .
C12 C11 H11 119.8 . .
C11 C12 C50 121.22(16) . .
C11 C12 H12 119.4 . .
C50 C12 H12 119.4 . .
C50 C13 C14 113.73(15) . .
C50 C13 C15 111.93(14) . .
C14 C13 C15 108.42(15) . .
C50 C13 H13 107.5 . .
C14 C13 H13 107.5 . .
C15 C13 H13 107.5 . .
C13 C14 H14A 109.5 . .
C13 C14 H14B 109.5 . .
H14A C14 H14B 109.5 . .
C13 C14 H14C 109.5 . .
H14A C14 H14C 109.5 . .
H14B C14 H14C 109.5 . .
C13 C15 H15A 109.5 . .
C13 C15 H15B 109.5 . .
H15A C15 H15B 109.5 . .
C13 C15 H15C 109.5 . .
H15A C15 H15C 109.5 . .
H15B C15 H15C 109.5 . .
C9 C16 C17 112.91(15) . .
C9 C16 C18 111.81(15) . .
C17 C16 C18 109.44(15) . .
C9 C16 H16 107.5 . .
C17 C16 H16 107.5 . .
C18 C16 H16 107.5 . .
C16 C17 H17A 109.5 . .
C16 C17 H17B 109.5 . .
H17A C17 H17B 109.5 . .
C16 C17 H17C 109.5 . .
H17A C17 H17C 109.5 . .
H17B C17 H17C 109.5 . .
C16 C18 H18A 109.5 . .
C16 C18 H18B 109.5 . .
H18A C18 H18B 109.5 . .
C16 C18 H18C 109.5 . .
H18A C18 H18C 109.5 . .
H18B C18 H18C 109.5 . .
C20 C19 C24 118.61(16) . .
C20 C19 P1 119.60(13) . .
C24 C19 P1 121.20(13) . .
C21 C20 C19 120.57(17) . .
C21 C20 H20 119.7 . .
C19 C20 H20 119.7 . .
C22 C21 C20 120.29(19) . .
C22 C21 H21 119.9 . .
C20 C21 H21 119.9 . .
C23 C22 C21 119.51(18) . .
C23 C22 H22 120.2 . .
C21 C22 H22 120.2 . .
C22 C23 C24 120.59(17) . .
C22 C23 H23 119.7 . .
C24 C23 H23 119.7 . .
C23 C24 C19 120.40(17) . .
C23 C24 H24 119.8 . .
C19 C24 H24 119.8 . .
C30 C25 C26 119.87(17) . .
C30 C25 P1 116.73(13) . .
C26 C25 P1 123.34(14) . .
C25 C26 C27 119.55(18) . .
C25 C26 H26 120.2 . .
C27 C26 H26 120.2 . .
C28 C27 C26 120.23(18) . .
C28 C27 H27 119.9 . .
C26 C27 H27 119.9 . .
C27 C28 C29 120.48(18) . .
C27 C28 H28 119.8 . .
C29 C28 H28 119.8 . .
C28 C29 C30 119.75(18) . .
C28 C29 H29 120.1 . .
C30 C29 H29 120.1 . .
C25 C30 C29 120.12(17) . .
C25 C30 H30 119.9 . .
C29 C30 H30 119.9 . .
C12 C50 C8 117.13(15) . .
C12 C50 C13 121.72(15) . .
C8 C50 C13 121.10(15) . .

loop_
_geom_bond_atom_site_label_1
_geom_bond_atom_site_label_2
_geom_bond_distance
_geom_bond_site_symmetry_2
Ca1 N1 2.4512(13) .
Ca1 N1 2.4512(13) 2
Ca1 N2 2.4648(13) 2
Ca1 N2 2.4648(13) .
Ca1 S1 2.8372(5) .
Ca1 S1 2.8372(5) 2
Ca1 P1 3.1898(4) 2
Ca1 P1 3.1898(4) .
S1 P1 1.9807(6) .
P1 N2 1.6294(13) .
P1 C25 1.8174(18) .
P1 C19 1.8191(17) .
N2 C1 1.3898(19) .
N1 C7 1.284(2) .
N1 C8 1.447(2) .
C1 C2 1.415(2) .
C1 C6 1.421(2) .
C2 C3 1.384(2) .
C2 H2 0.9300 .
C3 C4 1.386(3) .
C3 H3 0.9300 .
C4 C5 1.374(3) .
C4 H4 0.9300 .
C5 C6 1.410(2) .
C5 H5 0.9300 .
C6 C7 1.454(2) .
C7 H7 0.9300 .
C8 C9 1.403(2) .
C8 C50 1.406(2) .
C9 C10 1.396(2) .
C9 C16 1.528(2) .
C10 C11 1.383(3) .
C10 H10 0.9300 .
C11 C12 1.383(3) .
C11 H11 0.9300 .
C12 C50 1.398(2) .
C12 H12 0.9300 .
C13 C50 1.523(2) .
C13 C14 1.530(2) .
C13 C15 1.537(2) .
C13 H13 0.9800 .
C14 H14A 0.9600 .
C14 H14B 0.9600 .
C14 H14C 0.9600 .
C15 H15A 0.9600 .
C15 H15B 0.9600 .
C15 H15C 0.9600 .
C16 C17 1.530(2) .
C16 C18 1.535(2) .
C16 H16 0.9800 .
C17 H17A 0.9600 .
C17 H17B 0.9600 .
C17 H17C 0.9600 .
C18 H18A 0.9600 .
C18 H18B 0.9600 .
C18 H18C 0.9600 .
C19 C20 1.394(3) .
C19 C24 1.397(2) .
C20 C21 1.388(3) .
C20 H20 0.9300 .
C21 C22 1.385(3) .
C21 H21 0.9300 .
C22 C23 1.382(3) .
C22 H22 0.9300 .
C23 C24 1.386(3) .
C23 H23 0.9300 .
C24 H24 0.9300 .
C25 C30 1.390(3) .
C25 C26 1.394(2) .
C26 C27 1.398(3) .
C26 H26 0.9300 .
C27 C28 1.374(3) .
C27 H27 0.9300 .
C28 C29 1.389(3) .
C28 H28 0.9300 .
C29 C30 1.390(3) .
C29 H29 0.9300 .
C30 H30 0.9300 .

loop_
_geom_torsion_atom_site_label_1
_geom_torsion_atom_site_label_2
_geom_torsion_atom_site_label_3
_geom_torsion_atom_site_label_4
_geom_torsion
C25 P1 N2 C1 -51.02(16)
C19 P1 N2 C1 68.46(15)
S1 P1 N2 C1 -171.79(12)
Ca1 P1 N2 C1 170.02(17)
C25 P1 N2 Ca1 138.95(7)
C19 P1 N2 Ca1 -101.56(7)
S1 P1 N2 Ca1 18.19(6)
P1 N2 C1 C2 35.1(2)
Ca1 N2 C1 C2 -158.41(12)
P1 N2 C1 C6 -146.51(13)
Ca1 N2 C1 C6 20.0(2)
N2 C1 C2 C3 175.24(15)
C6 C1 C2 C3 -3.2(2)
C1 C2 C3 C4 2.3(3)
C2 C3 C4 C5 0.4(3)
C3 C4 C5 C6 -2.1(3)
C4 C5 C6 C1 1.1(3)
C4 C5 C6 C7 177.14(16)
N2 C1 C6 C5 -177.02(15)
C2 C1 C6 C5 1.5(2)
N2 C1 C6 C7 7.5(2)
C2 C1 C6 C7 -173.96(15)
C8 N1 C7 C6 175.09(16)
Ca1 N1 C7 C6 -4.9(3)
C5 C6 C7 N1 168.66(17)
C1 C6 C7 N1 -15.6(3)
C7 N1 C8 C9 -82.75(18)
Ca1 N1 C8 C9 97.25(14)
C7 N1 C8 C50 96.63(17)
Ca1 N1 C8 C50 -83.37(15)
C50 C8 C9 C10 -2.0(2)
N1 C8 C9 C10 177.31(14)
C50 C8 C9 C16 178.99(15)
N1 C8 C9 C16 -1.7(2)
C8 C9 C10 C11 0.7(2)
C16 C9 C10 C11 179.64(16)
C9 C10 C11 C12 0.8(3)
C10 C11 C12 C50 -1.0(3)
C10 C9 C16 C17 38.9(2)
C8 C9 C16 C17 -142.18(16)
C10 C9 C16 C18 -85.1(2)
C8 C9 C16 C18 93.9(2)
N2 P1 C19 C20 103.79(15)
C25 P1 C19 C20 -132.10(15)
S1 P1 C19 C20 -14.33(16)
Ca1 P1 C19 C20 51.60(15)
N2 P1 C19 C24 -67.29(16)
C25 P1 C19 C24 56.81(16)
S1 P1 C19 C24 174.58(13)
Ca1 P1 C19 C24 -119.49(14)
C24 C19 C20 C21 -0.3(3)
P1 C19 C20 C21 -171.58(16)
C19 C20 C21 C22 -1.5(3)
C20 C21 C22 C23 1.6(3)
C21 C22 C23 C24 0.0(3)
C22 C23 C24 C19 -1.7(3)
C20 C19 C24 C23 1.8(3)
P1 C19 C24 C23 173.00(14)
N2 P1 C25 C30 -50.83(15)
C19 P1 C25 C30 -169.84(13)
S1 P1 C25 C30 70.33(14)
Ca1 P1 C25 C30 4.42(19)
N2 P1 C25 C26 131.99(14)
C19 P1 C25 C26 12.98(17)
S1 P1 C25 C26 -106.85(14)
Ca1 P1 C25 C26 -172.76(10)
C30 C25 C26 C27 1.1(3)
P1 C25 C26 C27 178.23(14)
C25 C26 C27 C28 -0.7(3)
C26 C27 C28 C29 -0.1(3)
C27 C28 C29 C30 0.5(3)
C26 C25 C30 C29 -0.8(3)
P1 C25 C30 C29 -178.04(14)
C28 C29 C30 C25 -0.1(3)
C11 C12 C50 C8 -0.3(2)
C11 C12 C50 C13 -177.91(15)
C9 C8 C50 C12 1.9(2)
N1 C8 C50 C12 -177.47(14)
C9 C8 C50 C13 179.48(15)
N1 C8 C50 C13 0.1(2)
C14 C13 C50 C12 -25.8(2)
C15 C13 C50 C12 97.54(19)
C14 C13 C50 C8 156.75(15)
C15 C13 C50 C8 -79.95(19)
